data_4103351
loop_
_publ_author_name
'Aaron M. Tondreau'
'Carsten Milsmann'
'Andrew D. Patrick'
'Helen M. Hoyt'
'Emil Lobkovsky'
'Karl Wieghardt'
'Paul J. Chirik'

_publ_section_title
;
 Synthesis and Electronic Structure of Cationic, Neutral, and Anionic
 Bis(imino)pyridine Iron Alkyl Complexes: Evaluation of Redox Activity in
 Single-Component Ethylene Polymerization Catalysts
;
_journal_name_full 'Journal of the American Chemical Society'
_journal_page_first 15046
_journal_page_last 15059
_journal_paper_doi 10.1021/ja106575b
_journal_volume 132
_journal_year 2010
_chemical_formula_moiety 'C34 H46 Fe N3, C24 H20 B'
_chemical_formula_sum 'C58 H66 B Fe N3'
_chemical_formula_weight 871.80
_chemical_name_systematic
; 
 ? 
;
_space_group_IT_number 14
_symmetry_cell_setting monoclinic
_symmetry_space_group_name_Hall '-P 2ybc'
_symmetry_space_group_name_H-M 'P 1 21/c 1'
_atom_sites_solution_hydrogens geom
_atom_sites_solution_primary direct
_atom_sites_solution_secondary difmap
_audit_creation_method SHELXL-97
_cell_angle_alpha 90.00
_cell_angle_beta 109.125(2)
_cell_angle_gamma 90.00
_cell_formula_units_Z 4
_cell_length_a 18.6102(12)
_cell_length_b 10.5514(7)
_cell_length_c 26.7885(18)
_cell_measurement_reflns_used 3793
_cell_measurement_temperature 173(2)
_cell_measurement_theta_max 21.16
_cell_measurement_theta_min 2.98
_cell_volume 4970.0(6)
_computing_cell_refinement 'Bruker SAINT+'
_computing_data_collection 'Bruker APEX2'
_computing_data_reduction 'Bruker SAINT+'
_computing_molecular_graphics 'Bruker SHELXTL'
_computing_publication_material 'Bruker SHELXTL'
_computing_structure_refinement 'SHELXL-97 (Sheldrick, 1997)'
_computing_structure_solution 'SHELXS-97 (Sheldrick, 1990)'
_diffrn_ambient_temperature 173(2)
_diffrn_measured_fraction_theta_full 0.993
_diffrn_measured_fraction_theta_max 0.993
_diffrn_measurement_device_type 'Bruker X8 APEX II diffractometer'
_diffrn_measurement_method 'phi and omega scans'
_diffrn_radiation_monochromator graphite
_diffrn_radiation_source 'fine-focus sealed tube'
_diffrn_radiation_type MoK\a
_diffrn_radiation_wavelength 0.71073
_diffrn_reflns_av_R_equivalents 0.0607
_diffrn_reflns_av_sigmaI/netI 0.0751
_diffrn_reflns_limit_h_max 20
_diffrn_reflns_limit_h_min -19
_diffrn_reflns_limit_k_max 11
_diffrn_reflns_limit_k_min -11
_diffrn_reflns_limit_l_max 28
_diffrn_reflns_limit_l_min -28
_diffrn_reflns_number 23655
_diffrn_reflns_theta_full 22.46
_diffrn_reflns_theta_max 22.46
_diffrn_reflns_theta_min 1.61
_diffrn_standards_number 0
_exptl_absorpt_coefficient_mu 0.343
_exptl_absorpt_correction_T_max 0.9915
_exptl_absorpt_correction_T_min 0.8749
_exptl_absorpt_correction_type multi-scan
_exptl_absorpt_process_details SADABS
_exptl_crystal_colour orange
_exptl_crystal_density_diffrn 1.165
_exptl_crystal_density_method 'not measured'
_exptl_crystal_description plate
_exptl_crystal_F_000 1864
_exptl_crystal_size_max 0.40
_exptl_crystal_size_mid 0.20
_exptl_crystal_size_min 0.03
_refine_diff_density_max 0.228
_refine_diff_density_min -0.434
_refine_diff_density_rms 0.051
_refine_ls_extinction_method none
_refine_ls_goodness_of_fit_ref 1.012
_refine_ls_hydrogen_treatment riding
_refine_ls_matrix_type full
_refine_ls_number_parameters 579
_refine_ls_number_reflns 6417
_refine_ls_number_restraints 0
_refine_ls_restrained_S_all 1.012
_refine_ls_R_factor_all 0.0986
_refine_ls_R_factor_gt 0.0509
_refine_ls_shift/su_max 0.010
_refine_ls_shift/su_mean 0.000
_refine_ls_structure_factor_coef Fsqd
_refine_ls_weighting_details 'calc w=1/[\s^2^(Fo^2^)+(0.0494P)^2^+3.8731P] where P=(Fo^2^+2Fc^2^)/3'
_refine_ls_weighting_scheme calc
_refine_ls_wR_factor_gt 0.1080
_refine_ls_wR_factor_ref 0.1253
_reflns_number_gt 4095
_reflns_number_total 6417
_reflns_threshold_expression >2sigma(I)
_cod_data_source_file ja106575b_si_001_3.cif
_cod_data_source_block ap7
_cod_database_code 4103351

loop_
_symmetry_equiv_pos_as_xyz
'x, y, z'
'-x, y+1/2, -z+1/2'
'-x, -y, -z'
'x, -y-1/2, z-1/2'

loop_
_atom_site_label
_atom_site_type_symbol
_atom_site_fract_x
_atom_site_fract_y
_atom_site_fract_z
_atom_site_U_iso_or_equiv
_atom_site_adp_type
_atom_site_occupancy
_atom_site_symmetry_multiplicity
_atom_site_calc_flag
_atom_site_refinement_flags
Fe1 Fe 0.17405(3) 0.26438(6) 0.06920(2) 0.0331(2) Uani 1 1 d .
N1 N 0.23622(17) 0.2449(3) 0.01179(12) 0.0319(8) Uani 1 1 d .
N2 N 0.29103(16) 0.2858(3) 0.11245(12) 0.0249(8) Uani 1 1 d .
N3 N 0.18310(17) 0.2955(3) 0.15308(12) 0.0236(8) Uani 1 1 d .
C1 C 0.3612(2) 0.2303(5) -0.00124(17) 0.0516(13) Uani 1 1 d .
H1A H 0.3310 0.2150 -0.0383 0.077 Uiso 1 1 calc R
H1B H 0.3935 0.1565 0.0128 0.077 Uiso 1 1 calc R
H1C H 0.3932 0.3053 0.0011 0.077 Uiso 1 1 calc R
C2 C 0.3096(2) 0.2516(4) 0.03011(15) 0.0312(10) Uani 1 1 d .
C3 C 0.3425(2) 0.2822(3) 0.08691(14) 0.0249(9) Uani 1 1 d .
C4 C 0.4182(2) 0.3098(3) 0.11260(15) 0.0288(10) Uani 1 1 d .
H4A H 0.4542 0.3049 0.0945 0.035 Uiso 1 1 calc R
C5 C 0.4405(2) 0.3448(4) 0.16533(16) 0.0312(10) Uani 1 1 d .
H5A H 0.4920 0.3669 0.1835 0.037 Uiso 1 1 calc R
C6 C 0.3872(2) 0.3475(4) 0.19146(16) 0.0304(10) Uani 1 1 d .
H6A H 0.4016 0.3715 0.2276 0.036 Uiso 1 1 calc R
C7 C 0.3125(2) 0.3144(3) 0.16372(15) 0.0232(9) Uani 1 1 d .
C8 C 0.2499(2) 0.3096(3) 0.18705(15) 0.0235(9) Uani 1 1 d .
C9 C 0.2695(2) 0.3206(4) 0.24512(15) 0.0381(11) Uani 1 1 d .
H9A H 0.2233 0.3119 0.2548 0.057 Uiso 1 1 calc R
H9B H 0.2927 0.4036 0.2567 0.057 Uiso 1 1 calc R
H9C H 0.3056 0.2536 0.2623 0.057 Uiso 1 1 calc R
C10 C 0.1980(2) 0.2204(4) -0.04338(15) 0.0338(11) Uani 1 1 d .
C11 C 0.1742(2) 0.0971(4) -0.05901(17) 0.0374(11) Uani 1 1 d .
C12 C 0.1371(2) 0.0764(5) -0.11281(19) 0.0508(13) Uani 1 1 d .
H12A H 0.1208 -0.0068 -0.1248 0.061 Uiso 1 1 calc R
C13 C 0.1238(3) 0.1725(6) -0.14824(19) 0.0562(14) Uani 1 1 d .
H13A H 0.0986 0.1556 -0.1846 0.067 Uiso 1 1 calc R
C14 C 0.1465(3) 0.2945(5) -0.13202(19) 0.0547(14) Uani 1 1 d .
H14A H 0.1359 0.3608 -0.1574 0.066 Uiso 1 1 calc R
C15 C 0.1848(2) 0.3223(5) -0.07903(17) 0.0424(12) Uani 1 1 d .
C16 C 0.1899(2) -0.0119(4) -0.02018(18) 0.0459(12) Uani 1 1 d .
H16A H 0.2084 0.0258 0.0161 0.055 Uiso 1 1 calc R
C17 C 0.1188(3) -0.0889(5) -0.0240(2) 0.0740(17) Uani 1 1 d .
H17A H 0.0785 -0.0318 -0.0217 0.111 Uiso 1 1 calc R
H17B H 0.1306 -0.1502 0.0051 0.111 Uiso 1 1 calc R
H17C H 0.1016 -0.1341 -0.0578 0.111 Uiso 1 1 calc R
C18 C 0.2527(3) -0.0971(5) -0.0252(2) 0.0741(17) Uani 1 1 d .
H18A H 0.2983 -0.0463 -0.0214 0.111 Uiso 1 1 calc R
H18B H 0.2361 -0.1379 -0.0600 0.111 Uiso 1 1 calc R
H18C H 0.2643 -0.1621 0.0024 0.111 Uiso 1 1 calc R
C19 C 0.2094(3) 0.4564(5) -0.06004(18) 0.0496(13) Uani 1 1 d .
H19A H 0.2592 0.4492 -0.0309 0.060 Uiso 1 1 calc R
C20 C 0.2229(3) 0.5406(5) -0.1029(2) 0.0729(16) Uani 1 1 d .
H20A H 0.2461 0.6207 -0.0871 0.109 Uiso 1 1 calc R
H20B H 0.1742 0.5578 -0.1304 0.109 Uiso 1 1 calc R
H20C H 0.2569 0.4969 -0.1184 0.109 Uiso 1 1 calc R
C21 C 0.1547(3) 0.5201(5) -0.0369(2) 0.0811(18) Uani 1 1 d .
H21A H 0.1773 0.5991 -0.0195 0.122 Uiso 1 1 calc R
H21B H 0.1444 0.4636 -0.0111 0.122 Uiso 1 1 calc R
H21C H 0.1071 0.5390 -0.0653 0.122 Uiso 1 1 calc R
C22 C 0.1166(2) 0.2956(4) 0.16996(14) 0.0255(10) Uani 1 1 d .
C23 C 0.0813(2) 0.4116(4) 0.17199(17) 0.0354(11) Uani 1 1 d .
C24 C 0.0153(2) 0.4102(4) 0.18567(18) 0.0441(12) Uani 1 1 d .
H24A H -0.0097 0.4877 0.1876 0.053 Uiso 1 1 calc R
C25 C -0.0144(2) 0.2978(4) 0.19652(17) 0.0417(12) Uani 1 1 d .
H25A H -0.0597 0.2979 0.2056 0.050 Uiso 1 1 calc R
C26 C 0.0215(2) 0.1863(4) 0.19410(16) 0.0367(11) Uani 1 1 d .
H26A H 0.0007 0.1095 0.2018 0.044 Uiso 1 1 calc R
C27 C 0.0874(2) 0.1813(4) 0.18072(16) 0.0302(10) Uani 1 1 d .
C28 C 0.1140(3) 0.5378(4) 0.1608(2) 0.0531(14) Uani 1 1 d .
H28A H 0.1637 0.5190 0.1555 0.064 Uiso 1 1 calc R
C29 C 0.0624(4) 0.5968(5) 0.1102(2) 0.088(2) Uani 1 1 d .
H29A H 0.0538 0.5361 0.0812 0.132 Uiso 1 1 calc R
H29B H 0.0865 0.6733 0.1022 0.132 Uiso 1 1 calc R
H29C H 0.0137 0.6191 0.1145 0.132 Uiso 1 1 calc R
C30 C 0.1296(3) 0.6262(5) 0.2067(2) 0.091(2) Uani 1 1 d .
H30A H 0.1634 0.5848 0.2385 0.137 Uiso 1 1 calc R
H30B H 0.0816 0.6487 0.2122 0.137 Uiso 1 1 calc R
H30C H 0.1541 0.7032 0.1996 0.137 Uiso 1 1 calc R
C31 C 0.1254(2) 0.0556(4) 0.17854(18) 0.0383(11) Uani 1 1 d .
H31A H 0.1710 0.0721 0.1676 0.046 Uiso 1 1 calc R
C32 C 0.1522(3) -0.0073(4) 0.2328(2) 0.0669(16) Uani 1 1 d .
H32A H 0.1829 -0.0821 0.2317 0.100 Uiso 1 1 calc R
H32B H 0.1080 -0.0329 0.2426 0.100 Uiso 1 1 calc R
H32C H 0.1830 0.0529 0.2590 0.100 Uiso 1 1 calc R
C33 C 0.0725(3) -0.0310(5) 0.1381(2) 0.0705(17) Uani 1 1 d .
H33A H 0.0999 -0.1081 0.1347 0.106 Uiso 1 1 calc R
H33B H 0.0543 0.0125 0.1039 0.106 Uiso 1 1 calc R
H33C H 0.0292 -0.0534 0.1494 0.106 Uiso 1 1 calc R
C34 C 0.0627(2) 0.2497(6) 0.02867(18) 0.0704(16) Uani 1 1 d .
H34A H 0.0346 0.3140 0.0412 0.106 Uiso 1 1 calc R
H34B H 0.0446 0.1652 0.0340 0.106 Uiso 1 1 calc R
H34C H 0.0543 0.2628 -0.0090 0.106 Uiso 1 1 calc R
C35 C 0.5864(2) 0.2974(4) 0.36846(15) 0.0298(10) Uani 1 1 d .
C36 C 0.6274(3) 0.1978(4) 0.35701(19) 0.0509(13) Uani 1 1 d .
H36A H 0.6035 0.1174 0.3486 0.061 Uiso 1 1 calc R
C37 C 0.7013(3) 0.2107(5) 0.3573(2) 0.0721(17) Uani 1 1 d .
H37A H 0.7268 0.1397 0.3490 0.087 Uiso 1 1 calc R
C38 C 0.7386(3) 0.3245(5) 0.3694(2) 0.0573(14) Uani 1 1 d .
H38A H 0.7895 0.3336 0.3697 0.069 Uiso 1 1 calc R
C39 C 0.7001(2) 0.4238(5) 0.38079(17) 0.0443(12) Uani 1 1 d .
H39A H 0.7247 0.5037 0.3891 0.053 Uiso 1 1 calc R
C40 C 0.6262(2) 0.4112(4) 0.38060(15) 0.0353(11) Uani 1 1 d .
H40A H 0.6016 0.4829 0.3891 0.042 Uiso 1 1 calc R
C41 C 0.4451(2) 0.3974(4) 0.35676(15) 0.0294(10) Uani 1 1 d .
C42 C 0.4516(2) 0.4948(4) 0.32336(16) 0.0384(11) Uani 1 1 d .
H42A H 0.4938 0.4934 0.3108 0.046 Uiso 1 1 calc R
C43 C 0.3998(3) 0.5942(4) 0.3074(2) 0.0528(14) Uani 1 1 d .
H43B H 0.4073 0.6585 0.2847 0.063 Uiso 1 1 calc R
C44 C 0.3375(3) 0.5988(5) 0.3245(2) 0.0550(14) Uani 1 1 d .
H44A H 0.3023 0.6668 0.3145 0.066 Uiso 1 1 calc R
C45 C 0.3276(2) 0.5027(5) 0.35628(18) 0.0518(14) Uani 1 1 d .
H45A H 0.2843 0.5034 0.3677 0.062 Uiso 1 1 calc R
C46 C 0.3794(2) 0.4058(4) 0.37174(16) 0.0403(11) Uani 1 1 d .
H46A H 0.3705 0.3411 0.3937 0.048 Uiso 1 1 calc R
C47 C 0.4561(2) 0.1589(4) 0.33766(15) 0.0279(10) Uani 1 1 d .
C48 C 0.4557(2) 0.1431(4) 0.28581(16) 0.0322(10) Uani 1 1 d .
H48A H 0.4884 0.1950 0.2738 0.039 Uiso 1 1 calc R
C49 C 0.4102(2) 0.0559(4) 0.25115(17) 0.0382(11) Uani 1 1 d .
H49A H 0.4108 0.0511 0.2159 0.046 Uiso 1 1 calc R
C50 C 0.3639(2) -0.0242(4) 0.26759(17) 0.0391(11) Uani 1 1 d .
H50A H 0.3335 -0.0859 0.2443 0.047 Uiso 1 1 calc R
C51 C 0.3625(2) -0.0130(4) 0.31806(17) 0.0380(11) Uani 1 1 d .
H51A H 0.3308 -0.0675 0.3299 0.046 Uiso 1 1 calc R
C52 C 0.4070(2) 0.0772(4) 0.35244(16) 0.0342(11) Uani 1 1 d .
H52A H 0.4041 0.0836 0.3871 0.041 Uiso 1 1 calc R
C53 C 0.5245(2) 0.2482(4) 0.43818(15) 0.0293(10) Uani 1 1 d .
C54 C 0.5484(2) 0.1293(4) 0.45982(17) 0.0431(12) Uani 1 1 d .
H54A H 0.5462 0.0605 0.4365 0.052 Uiso 1 1 calc R
C55 C 0.5753(3) 0.1066(4) 0.51383(18) 0.0487(13) Uani 1 1 d .
H55A H 0.5899 0.0233 0.5266 0.058 Uiso 1 1 calc R
C56 C 0.5810(2) 0.2045(4) 0.54917(17) 0.0403(11) Uani 1 1 d .
H56A H 0.6000 0.1901 0.5862 0.048 Uiso 1 1 calc R
C57 C 0.5582(2) 0.3230(4) 0.52913(16) 0.0354(11) Uani 1 1 d .
H57A H 0.5614 0.3919 0.5526 0.043 Uiso 1 1 calc R
C58 C 0.5306(2) 0.3435(4) 0.47522(15) 0.0296(10) Uani 1 1 d .
H58A H 0.5150 0.4267 0.4629 0.036 Uiso 1 1 calc R
B1 B 0.5026(2) 0.2756(4) 0.37505(17) 0.0275(11) Uani 1 1 d .

loop_
_atom_site_aniso_label
_atom_site_aniso_U_11
_atom_site_aniso_U_22
_atom_site_aniso_U_33
_atom_site_aniso_U_23
_atom_site_aniso_U_13
_atom_site_aniso_U_12
Fe1 0.0246(3) 0.0477(4) 0.0281(3) -0.0040(3) 0.0100(2) -0.0052(3)
N1 0.0266(19) 0.040(2) 0.028(2) -0.0036(17) 0.0082(15) -0.0033(17)
N2 0.0277(18) 0.025(2) 0.024(2) 0.0001(15) 0.0109(15) -0.0037(15)
N3 0.0263(19) 0.0184(18) 0.0291(19) -0.0012(14) 0.0134(16) -0.0032(14)
C1 0.038(3) 0.084(4) 0.038(3) -0.011(3) 0.018(2) -0.002(3)
C2 0.032(2) 0.035(3) 0.031(2) -0.002(2) 0.0155(19) 0.001(2)
C3 0.028(2) 0.023(2) 0.025(2) -0.0011(18) 0.0102(19) -0.0023(18)
C4 0.028(2) 0.028(2) 0.034(3) 0.0013(19) 0.015(2) -0.0002(19)
C5 0.022(2) 0.036(3) 0.034(3) 0.003(2) 0.006(2) -0.0029(19)
C6 0.033(3) 0.029(3) 0.029(2) -0.0019(19) 0.010(2) 0.001(2)
C7 0.024(2) 0.020(2) 0.027(3) 0.0003(18) 0.0106(19) -0.0034(18)
C8 0.029(2) 0.019(2) 0.023(2) 0.0003(17) 0.009(2) 0.0029(18)
C9 0.035(3) 0.052(3) 0.032(3) -0.005(2) 0.016(2) -0.001(2)
C10 0.029(2) 0.053(3) 0.020(2) -0.005(2) 0.0089(19) -0.003(2)
C11 0.028(2) 0.050(3) 0.036(3) -0.005(2) 0.012(2) 0.000(2)
C12 0.040(3) 0.063(4) 0.042(3) -0.016(3) 0.005(2) 0.002(3)
C13 0.047(3) 0.084(4) 0.031(3) -0.010(3) 0.003(2) 0.002(3)
C14 0.044(3) 0.081(4) 0.040(3) 0.008(3) 0.014(2) 0.008(3)
C15 0.029(3) 0.070(4) 0.029(3) 0.000(3) 0.011(2) 0.000(2)
C16 0.044(3) 0.050(3) 0.040(3) -0.010(2) 0.009(2) -0.007(2)
C17 0.063(4) 0.065(4) 0.092(5) 0.014(3) 0.023(3) -0.009(3)
C18 0.060(4) 0.077(4) 0.086(4) 0.011(3) 0.024(3) 0.022(3)
C19 0.050(3) 0.056(3) 0.042(3) 0.011(3) 0.015(2) -0.009(3)
C20 0.068(4) 0.081(4) 0.068(4) 0.019(3) 0.021(3) -0.012(3)
C21 0.108(5) 0.055(4) 0.101(5) -0.007(3) 0.062(4) -0.011(3)
C22 0.027(2) 0.028(3) 0.024(2) 0.0003(18) 0.0116(18) 0.003(2)
C23 0.031(3) 0.028(3) 0.050(3) -0.005(2) 0.017(2) -0.003(2)
C24 0.039(3) 0.032(3) 0.069(3) -0.001(2) 0.028(2) 0.007(2)
C25 0.032(3) 0.045(3) 0.058(3) 0.002(2) 0.029(2) 0.006(2)
C26 0.035(3) 0.033(3) 0.048(3) 0.006(2) 0.023(2) -0.005(2)
C27 0.032(3) 0.028(3) 0.037(3) 0.001(2) 0.019(2) -0.001(2)
C28 0.043(3) 0.022(3) 0.101(4) 0.000(3) 0.034(3) 0.000(2)
C29 0.132(6) 0.054(4) 0.075(4) 0.016(3) 0.031(4) -0.034(4)
C30 0.118(5) 0.043(4) 0.094(5) -0.005(3) 0.009(4) -0.026(3)
C31 0.035(3) 0.022(2) 0.069(3) 0.002(2) 0.033(2) 0.001(2)
C32 0.071(4) 0.045(3) 0.077(4) 0.017(3) 0.014(3) 0.022(3)
C33 0.065(4) 0.048(3) 0.087(4) -0.021(3) 0.009(3) 0.017(3)
C34 0.035(3) 0.132(5) 0.046(3) -0.004(3) 0.016(2) -0.014(3)
C35 0.032(2) 0.031(3) 0.027(2) 0.0043(19) 0.0090(19) 0.003(2)
C36 0.047(3) 0.029(3) 0.082(4) -0.005(2) 0.029(3) 0.002(2)
C37 0.044(3) 0.059(4) 0.127(5) -0.010(3) 0.046(3) 0.011(3)
C38 0.033(3) 0.067(4) 0.079(4) 0.002(3) 0.028(3) -0.007(3)
C39 0.043(3) 0.048(3) 0.040(3) 0.003(2) 0.011(2) -0.014(3)
C40 0.037(3) 0.038(3) 0.032(3) 0.001(2) 0.013(2) -0.001(2)
C41 0.029(2) 0.031(3) 0.029(3) -0.006(2) 0.010(2) -0.003(2)
C42 0.032(3) 0.038(3) 0.044(3) 0.002(2) 0.011(2) -0.005(2)
C43 0.051(3) 0.027(3) 0.065(4) 0.010(2) -0.002(3) -0.003(3)
C44 0.045(3) 0.041(3) 0.059(4) -0.021(3) -0.010(3) 0.015(3)
C45 0.036(3) 0.078(4) 0.035(3) -0.021(3) 0.002(2) 0.022(3)
C46 0.038(3) 0.058(3) 0.026(3) 0.000(2) 0.012(2) 0.000(2)
C47 0.029(2) 0.029(2) 0.027(3) 0.0035(19) 0.0112(19) 0.004(2)
C48 0.036(3) 0.031(3) 0.033(3) 0.001(2) 0.015(2) 0.000(2)
C49 0.042(3) 0.045(3) 0.028(3) -0.004(2) 0.013(2) 0.012(2)
C50 0.040(3) 0.033(3) 0.038(3) -0.007(2) 0.005(2) 0.003(2)
C51 0.039(3) 0.037(3) 0.038(3) 0.007(2) 0.012(2) -0.003(2)
C52 0.043(3) 0.037(3) 0.027(3) 0.001(2) 0.016(2) -0.005(2)
C53 0.026(2) 0.027(2) 0.036(2) 0.005(2) 0.0115(18) 0.002(2)
C54 0.061(3) 0.035(3) 0.029(3) -0.006(2) 0.009(2) -0.002(2)
C55 0.064(3) 0.037(3) 0.037(3) 0.008(2) 0.006(2) 0.001(2)
C56 0.040(3) 0.048(3) 0.029(3) 0.006(2) 0.006(2) 0.000(2)
C57 0.030(2) 0.045(3) 0.031(3) -0.008(2) 0.010(2) 0.000(2)
C58 0.031(2) 0.029(3) 0.028(3) -0.002(2) 0.009(2) -0.0009(19)
B1 0.033(3) 0.025(3) 0.027(3) 0.002(2) 0.012(2) 0.002(2)

loop_
_atom_type_symbol
_atom_type_description
_atom_type_scat_dispersion_real
_atom_type_scat_dispersion_imag
_atom_type_scat_source
C C 0.0033 0.0016 'International Tables Vol C Tables 4.2.6.8 and 6.1.1.4'
H H 0.0000 0.0000 'International Tables Vol C Tables 4.2.6.8 and 6.1.1.4'
B B 0.0013 0.0007 'International Tables Vol C Tables 4.2.6.8 and 6.1.1.4'
Fe Fe 0.3463 0.8444 'International Tables Vol C Tables 4.2.6.8 and 6.1.1.4'
N N 0.0061 0.0033 'International Tables Vol C Tables 4.2.6.8 and 6.1.1.4'

loop_
_geom_angle_atom_site_label_1
_geom_angle_atom_site_label_2
_geom_angle_atom_site_label_3
_geom_angle
C34 Fe1 N2 178.23(19)
C34 Fe1 N1 107.40(16)
N2 Fe1 N1 73.29(11)
C34 Fe1 N3 106.33(16)
N2 Fe1 N3 72.97(11)
N1 Fe1 N3 146.26(11)
C2 N1 C10 120.3(3)
C2 N1 Fe1 117.3(2)
C10 N1 Fe1 122.4(2)
C7 N2 C3 120.4(3)
C7 N2 Fe1 119.7(2)
C3 N2 Fe1 119.6(2)
C8 N3 C22 120.3(3)
C8 N3 Fe1 117.9(2)
C22 N3 Fe1 121.7(2)
N1 C2 C3 115.6(3)
N1 C2 C1 125.1(3)
C3 C2 C1 119.3(3)
N2 C3 C4 121.3(3)
N2 C3 C2 113.9(3)
C4 C3 C2 124.7(3)
C3 C4 C5 118.7(3)
C4 C5 C6 119.6(4)
C5 C6 C7 118.7(4)
N2 C7 C6 121.1(3)
N2 C7 C8 114.3(3)
C6 C7 C8 124.5(3)
N3 C8 C9 127.0(3)
N3 C8 C7 114.4(3)
C9 C8 C7 118.6(3)
C11 C10 C15 122.8(4)
C11 C10 N1 118.5(4)
C15 C10 N1 118.6(4)
C12 C11 C10 117.2(4)
C12 C11 C16 120.6(4)
C10 C11 C16 122.2(4)
C13 C12 C11 121.4(5)
C12 C13 C14 120.7(4)
C13 C14 C15 121.2(5)
C14 C15 C10 116.6(4)
C14 C15 C19 122.2(4)
C10 C15 C19 121.1(4)
C11 C16 C18 111.7(4)
C11 C16 C17 113.0(4)
C18 C16 C17 110.9(4)
C21 C19 C15 112.4(4)
C21 C19 C20 110.2(4)
C15 C19 C20 113.1(4)
C27 C22 C23 122.0(3)
C27 C22 N3 119.7(3)
C23 C22 N3 118.2(3)
C24 C23 C22 117.8(4)
C24 C23 C28 120.1(4)
C22 C23 C28 122.1(4)
C25 C24 C23 120.9(4)
C26 C25 C24 119.6(4)
C25 C26 C27 122.2(4)
C26 C27 C22 117.3(4)
C26 C27 C31 120.5(4)
C22 C27 C31 122.2(3)
C30 C28 C29 112.1(4)
C30 C28 C23 111.3(4)
C29 C28 C23 110.9(4)
C33 C31 C27 110.8(3)
C33 C31 C32 110.8(4)
C27 C31 C32 110.8(4)
C36 C35 C40 114.5(4)
C36 C35 B1 121.8(4)
C40 C35 B1 123.2(4)
C37 C36 C35 122.9(4)
C38 C37 C36 120.9(4)
C39 C38 C37 117.8(4)
C38 C39 C40 121.5(4)
C39 C40 C35 122.5(4)
C42 C41 C46 113.7(4)
C42 C41 B1 125.8(4)
C46 C41 B1 120.4(4)
C43 C42 C41 123.8(4)
C44 C43 C42 119.7(5)
C45 C44 C43 118.6(4)
C46 C45 C44 120.8(5)
C45 C46 C41 123.4(4)
C48 C47 C52 114.6(4)
C48 C47 B1 121.7(3)
C52 C47 B1 123.4(4)
C49 C48 C47 123.3(4)
C50 C49 C48 120.2(4)
C51 C50 C49 118.7(4)
C50 C51 C52 120.9(4)
C51 C52 C47 122.3(4)
C54 C53 C58 114.4(4)
C54 C53 B1 121.9(4)
C58 C53 B1 123.1(4)
C55 C54 C53 123.1(4)
C56 C55 C54 120.4(4)
C57 C56 C55 118.0(4)
C56 C57 C58 120.8(4)
C57 C58 C53 123.3(4)
C53 B1 C35 102.3(3)
C53 B1 C41 111.4(3)
C35 B1 C41 114.0(3)
C53 B1 C47 113.7(3)
C35 B1 C47 111.6(3)
C41 B1 C47 104.1(3)

loop_
_geom_bond_atom_site_label_1
_geom_bond_atom_site_label_2
_geom_bond_distance
Fe1 C34 2.006(4)
Fe1 N2 2.117(3)
Fe1 N1 2.216(3)
Fe1 N3 2.222(3)
N1 C2 1.293(4)
N1 C10 1.438(5)
N2 C7 1.333(4)
N2 C3 1.347(4)
N3 C8 1.286(4)
N3 C22 1.451(5)
C1 C2 1.486(5)
C2 C3 1.478(5)
C3 C4 1.381(5)
C4 C5 1.386(5)
C5 C6 1.389(5)
C6 C7 1.390(5)
C7 C8 1.493(5)
C8 C9 1.481(5)
C10 C11 1.394(6)
C10 C15 1.405(6)
C11 C12 1.396(6)
C11 C16 1.514(6)
C12 C13 1.355(6)
C13 C14 1.380(7)
C14 C15 1.395(6)
C15 C19 1.523(6)
C16 C18 1.516(6)
C16 C17 1.527(6)
C19 C21 1.510(6)
C19 C20 1.535(6)
C22 C27 1.391(5)
C22 C23 1.399(5)
C23 C24 1.392(5)
C23 C28 1.534(6)
C24 C25 1.379(6)
C25 C26 1.365(5)
C26 C27 1.386(5)
C27 C31 1.514(5)
C28 C30 1.495(7)
C28 C29 1.513(7)
C31 C33 1.510(6)
C31 C32 1.525(6)
C35 C36 1.390(5)
C35 C40 1.393(5)
C35 B1 1.641(6)
C36 C37 1.381(6)
C37 C38 1.371(6)
C38 C39 1.359(6)
C39 C40 1.381(5)
C41 C42 1.394(5)
C41 C46 1.409(5)
C41 B1 1.641(6)
C42 C43 1.393(6)
C43 C44 1.381(7)
C44 C45 1.374(7)
C45 C46 1.374(6)
C47 C48 1.397(5)
C47 C52 1.403(5)
C47 B1 1.643(6)
C48 C49 1.383(5)
C49 C50 1.378(6)
C50 C51 1.366(6)
C51 C52 1.393(5)
C53 C54 1.392(5)
C53 C58 1.391(5)
C53 B1 1.630(6)
C54 C55 1.388(6)
C55 C56 1.381(6)
C56 C57 1.373(6)
C57 C58 1.382(5)
